data_1561095
loop_
_publ_author_name
'Ouadoudi, Omar'
'Kaehler, Tanja'
'Bolte, Michael'
'Lerner, Hans-Wolfram'
'Wagner, Matthias'

_publ_section_title
;
 One tool to bring them all: Au-catalyzed synthesis of B,O- and B,N-doped
 PAHs from boronic and borinic acids
;
_journal_issue 16
_journal_name_full 'Chemical Science'
_journal_page_first 5898
_journal_page_last 5909
_journal_paper_doi 10.1039/D1SC00543J
_journal_volume 12
_journal_year 2021
_chemical_formula_moiety 'C48 H52 B2 O2'
_chemical_formula_sum 'C48 H52 B2 O2'
_chemical_formula_weight 682.51
_space_group_crystal_system triclinic
_space_group_IT_number 2
_space_group_name_Hall '-P 1'
_space_group_name_H-M_alt 'P -1'
_atom_sites_solution_hydrogens geom
_atom_sites_solution_primary direct
_audit_creation_method SHELXL-2018/3
_audit_update_record
;
2021-01-26 deposited with the CCDC.	2021-03-17 downloaded from the CCDC.
;
_cell_angle_alpha 67.901(7)
_cell_angle_beta 89.033(8)
_cell_angle_gamma 67.825(7)
_cell_formula_units_Z 1
_cell_length_a 8.5512(9)
_cell_length_b 11.0326(10)
_cell_length_c 12.6835(12)
_cell_measurement_reflns_used 13049
_cell_measurement_temperature 173(2)
_cell_measurement_theta_max 26.02
_cell_measurement_theta_min 3.29
_cell_volume 1015.70(19)
_computing_cell_refinement 'X-Area (Stoe & Cie, 2001)'
_computing_data_collection 'X-Area (Stoe & Cie, 2001)'
_computing_data_reduction 'X-Area (Stoe & Cie, 2001)'
_computing_molecular_graphics 'XP in SHELXTL-Plus (Sheldrick, 2008)'
_computing_publication_material SHELXL
_computing_structure_refinement 'SHELXL (Sheldrick, 2008)'
_computing_structure_solution 'SHELXS (Sheldrick, 2008)'
_diffrn_ambient_temperature 173(2)
_diffrn_measured_fraction_theta_full 0.997
_diffrn_measured_fraction_theta_max 0.997
_diffrn_measurement_device_type 'STOE IPDS II two-circle-diffractometer'
_diffrn_measurement_method \w
_diffrn_radiation_type MoK\a
_diffrn_radiation_wavelength 0.71073
_diffrn_reflns_av_R_equivalents 0.0339
_diffrn_reflns_av_unetI/netI 0.0343
_diffrn_reflns_Laue_measured_fraction_full 0.997
_diffrn_reflns_Laue_measured_fraction_max 0.997
_diffrn_reflns_limit_h_max 10
_diffrn_reflns_limit_h_min -10
_diffrn_reflns_limit_k_max 13
_diffrn_reflns_limit_k_min -13
_diffrn_reflns_limit_l_max 15
_diffrn_reflns_limit_l_min -15
_diffrn_reflns_number 14051
_diffrn_reflns_point_group_measured_fraction_full 0.997
_diffrn_reflns_point_group_measured_fraction_max 0.997
_diffrn_reflns_theta_full 25.000
_diffrn_reflns_theta_max 25.027
_diffrn_reflns_theta_min 3.305
_diffrn_source 'Genix 3D I\mS microfocus X-ray source'
_exptl_absorpt_coefficient_mu 0.065
_exptl_absorpt_correction_T_max 1.000
_exptl_absorpt_correction_T_min 0.717
_exptl_absorpt_correction_type multi-scan
_exptl_absorpt_process_details 'X-Area (Stoe & Cie, 2001)'
_exptl_crystal_colour yellow
_exptl_crystal_density_diffrn 1.116
_exptl_crystal_description plate
_exptl_crystal_F_000 366
_exptl_crystal_size_max 0.260
_exptl_crystal_size_mid 0.160
_exptl_crystal_size_min 0.080
_refine_diff_density_max 0.193
_refine_diff_density_min -0.187
_refine_diff_density_rms 0.038
_refine_ls_extinction_method none
_refine_ls_goodness_of_fit_ref 1.153
_refine_ls_hydrogen_treatment constr
_refine_ls_matrix_type full
_refine_ls_number_parameters 266
_refine_ls_number_reflns 3576
_refine_ls_number_restraints 18
_refine_ls_restrained_S_all 1.154
_refine_ls_R_factor_all 0.0808
_refine_ls_R_factor_gt 0.0592
_refine_ls_shift/su_max 0.000
_refine_ls_shift/su_mean 0.000
_refine_ls_structure_factor_coef Fsqd
_refine_ls_weighting_details 'w=1/[\s^2^(Fo^2^)+(0.0565P)^2^+0.3564P] where P=(Fo^2^+2Fc^2^)/3'
_refine_ls_weighting_scheme calc
_refine_ls_wR_factor_gt 0.1334
_refine_ls_wR_factor_ref 0.1425
_reflns_Friedel_coverage 0.000
_reflns_number_gt 2773
_reflns_number_total 3576
_reflns_threshold_expression 'I > 2\s(I)'
_cod_data_source_file d1sc00543j2.cif
_cod_data_source_block wa2921
_cod_depositor_comments 'Adding full bibliography for 1561085--1561097.cif.'
_cod_original_cell_volume 1015.70(18)
_cod_database_code 1561095
_shelx_shelxl_version_number 2018/3
_shelx_space_group_comment
; 
The symmetry employed for this shelxl refinement is uniquely defined 
by the following loop, which should always be used as a source of 
symmetry information in preference to the above space-group names. 
They are only intended as comments. 
;
_shelx_estimated_absorpt_t_min 0.983
_shelx_estimated_absorpt_t_max 0.995

loop_
_space_group_symop_operation_xyz
'x, y, z'
'-x, -y, -z'

loop_
_atom_site_label
_atom_site_type_symbol
_atom_site_fract_x
_atom_site_fract_y
_atom_site_fract_z
_atom_site_U_iso_or_equiv
_atom_site_adp_type
_atom_site_occupancy
_atom_site_site_symmetry_order
_atom_site_calc_flag
_atom_site_refinement_flags_posn
_atom_site_refinement_flags_adp
_atom_site_refinement_flags_occupancy
_atom_site_disorder_assembly
_atom_site_disorder_group
B1 B 0.1552(3) 0.1333(2) 0.6061(2) 0.0274(5) Uani 1 1 d . . . . .
O1 O 0.25209(18) 0.19926(15) 0.54015(12) 0.0290(4) Uani 1 1 d . . . . .
C4 C 0.0284(3) 0.0087(2) 0.38972(17) 0.0274(5) Uani 1 1 d . . . . .
H4 H 0.047995 0.015050 0.314235 0.033 Uiso 1 1 calc R U . . .
C5 C 0.0716(3) 0.0626(2) 0.55322(17) 0.0264(4) Uani 1 1 d . . . . .
C3 C 0.1008(3) 0.0712(2) 0.44092(17) 0.0270(5) Uani 1 1 d . . . . .
C2 C 0.2043(3) 0.1456(2) 0.38251(18) 0.0289(5) Uani 1 1 d . . . . .
H2 H 0.224079 0.151577 0.307138 0.035 Uiso 1 1 calc R U . . .
C1 C 0.2740(3) 0.2069(2) 0.43005(17) 0.0279(5) Uani 1 1 d . . . . .
C11 C 0.1375(3) 0.1342(2) 0.72914(17) 0.0251(4) Uani 1 1 d . . . . .
C12 C -0.0142(3) 0.2226(2) 0.75167(18) 0.0320(5) Uani 1 1 d . . . . .
C13 C -0.0289(3) 0.2179(3) 0.8623(2) 0.0365(5) Uani 1 1 d . . . . .
H13 H -0.132355 0.279057 0.876249 0.044 Uiso 1 1 calc R U . . .
C14 C 0.1022(3) 0.1272(2) 0.95243(18) 0.0330(5) Uani 1 1 d . . . . .
C15 C 0.2522(3) 0.0406(2) 0.92930(19) 0.0359(5) Uani 1 1 d . . . . .
H15 H 0.344216 -0.022461 0.990192 0.043 Uiso 1 1 calc R U . . .
C16 C 0.2720(3) 0.0432(2) 0.82001(18) 0.0332(5) Uani 1 1 d . . . . .
C17 C -0.1619(3) 0.3239(3) 0.6571(2) 0.0544(7) Uani 1 1 d . . . . .
H17A H -0.123415 0.384551 0.593344 0.082 Uiso 1 1 calc R U . . .
H17B H -0.251953 0.383823 0.686538 0.082 Uiso 1 1 calc R U . . .
H17C H -0.206577 0.269441 0.629936 0.082 Uiso 1 1 calc R U . . .
C18 C 0.0826(4) 0.1228(3) 1.0719(2) 0.0506(7) Uani 1 1 d . . . . .
H18A H 0.176202 0.038743 1.127090 0.076 Uiso 1 1 calc R U . . .
H18B H -0.026631 0.117451 1.091416 0.076 Uiso 1 1 calc R U . . .
H18C H 0.085558 0.209371 1.075026 0.076 Uiso 1 1 calc R U . . .
C19 C 0.4398(4) -0.0499(4) 0.7981(3) 0.0662(9) Uani 1 1 d . . . . .
H19A H 0.496594 0.010049 0.751638 0.099 Uiso 1 1 calc R U . . .
H19B H 0.418825 -0.102870 0.756801 0.099 Uiso 1 1 calc R U . . .
H19C H 0.512846 -0.117331 0.871635 0.099 Uiso 1 1 calc R U . . .
C21 C 0.3784(3) 0.2861(2) 0.37555(18) 0.0282(5) Uani 1 1 d . . . . .
C22 C 0.3572(3) 0.3578(2) 0.25651(18) 0.0321(5) Uani 1 1 d . . . . .
H22 H 0.273011 0.356292 0.209708 0.039 Uiso 1 1 calc R U . . .
C23 C 0.4569(3) 0.4311(2) 0.20555(18) 0.0318(5) Uani 1 1 d . . . . .
H23 H 0.440273 0.478427 0.124132 0.038 Uiso 1 1 calc R U . . .
C24 C 0.5815(3) 0.4373(2) 0.27051(19) 0.0301(5) Uani 1 1 d . . . . .
C25 C 0.6007(3) 0.3661(3) 0.3887(2) 0.0413(6) Uani 1 1 d . . . . .
H25 H 0.684606 0.367756 0.435642 0.050 Uiso 1 1 calc R U . . .
C26 C 0.5014(3) 0.2926(3) 0.44059(19) 0.0387(6) Uani 1 1 d . . . . .
H26 H 0.517684 0.245780 0.522043 0.046 Uiso 1 1 calc R U . . .
C27 C 0.6874(3) 0.5227(3) 0.2128(2) 0.0415(6) Uani 1 1 d . . . . .
C28 C 0.8115(5) 0.5214(4) 0.3008(3) 0.0524(10) Uani 0.804(6) 1 d . . P A 1
H28A H 0.887307 0.422509 0.348793 0.079 Uiso 0.804(6) 1 calc R U P A 1
H28B H 0.879660 0.573628 0.259892 0.079 Uiso 0.804(6) 1 calc R U P A 1
H28C H 0.746099 0.567109 0.349611 0.079 Uiso 0.804(6) 1 calc R U P A 1
C29 C 0.8012(5) 0.4486(5) 0.1393(3) 0.0650(13) Uani 0.804(6) 1 d . . P A 1
H29A H 0.876008 0.350234 0.189227 0.097 Uiso 0.804(6) 1 calc R U P A 1
H29B H 0.728410 0.447895 0.080850 0.097 Uiso 0.804(6) 1 calc R U P A 1
H29C H 0.870851 0.501024 0.101503 0.097 Uiso 0.804(6) 1 calc R U P A 1
C30 C 0.5712(5) 0.6735(4) 0.1392(5) 0.0767(18) Uani 0.804(6) 1 d . . P A 1
H30A H 0.639460 0.727745 0.102502 0.115 Uiso 0.804(6) 1 calc R U P A 1
H30B H 0.498355 0.674290 0.079965 0.115 Uiso 0.804(6) 1 calc R U P A 1
H30C H 0.499705 0.717247 0.187117 0.115 Uiso 0.804(6) 1 calc R U P A 1
C28' C 0.860(2) 0.448(2) 0.2560(18) 0.077(6) Uani 0.196(6) 1 d . U P A 2
H28D H 0.922208 0.507339 0.216418 0.115 Uiso 0.196(6) 1 calc R U P A 2
H28E H 0.876560 0.425551 0.338587 0.115 Uiso 0.196(6) 1 calc R U P A 2
H28F H 0.904156 0.359748 0.243395 0.115 Uiso 0.196(6) 1 calc R U P A 2
C29' C 0.655(3) 0.584(2) 0.0792(14) 0.073(6) Uani 0.196(6) 1 d . U P A 2
H29D H 0.531607 0.635189 0.052450 0.110 Uiso 0.196(6) 1 calc R U P A 2
H29E H 0.711317 0.649393 0.047276 0.110 Uiso 0.196(6) 1 calc R U P A 2
H29F H 0.700343 0.505239 0.053597 0.110 Uiso 0.196(6) 1 calc R U P A 2
C30' C 0.600(3) 0.669(2) 0.240(2) 0.085(6) Uani 0.196(6) 1 d . U P A 2
H30D H 0.478297 0.717569 0.208537 0.128 Uiso 0.196(6) 1 calc R U P A 2
H30E H 0.612209 0.641533 0.323807 0.128 Uiso 0.196(6) 1 calc R U P A 2
H30F H 0.657268 0.732941 0.205191 0.128 Uiso 0.196(6) 1 calc R U P A 2

loop_
_atom_site_aniso_label
_atom_site_aniso_U_11
_atom_site_aniso_U_22
_atom_site_aniso_U_33
_atom_site_aniso_U_23
_atom_site_aniso_U_13
_atom_site_aniso_U_12
B1 0.0293(12) 0.0271(12) 0.0290(12) -0.0136(10) 0.0069(10) -0.0124(10)
O1 0.0382(8) 0.0374(8) 0.0239(8) -0.0169(6) 0.0113(6) -0.0236(7)
C4 0.0369(12) 0.0339(11) 0.0208(10) -0.0155(9) 0.0117(9) -0.0196(10)
C5 0.0327(11) 0.0305(10) 0.0227(10) -0.0145(9) 0.0087(9) -0.0159(9)
C3 0.0321(11) 0.0291(10) 0.0258(11) -0.0138(9) 0.0089(9) -0.0158(9)
C2 0.0368(12) 0.0349(11) 0.0233(11) -0.0155(9) 0.0133(9) -0.0195(10)
C1 0.0328(11) 0.0312(11) 0.0234(11) -0.0121(9) 0.0075(9) -0.0154(9)
C11 0.0320(11) 0.0284(10) 0.0244(10) -0.0140(9) 0.0077(9) -0.0187(9)
C12 0.0355(12) 0.0369(12) 0.0283(12) -0.0169(10) 0.0068(9) -0.0155(10)
C13 0.0374(12) 0.0454(13) 0.0372(13) -0.0266(11) 0.0140(10) -0.0175(11)
C14 0.0475(13) 0.0419(12) 0.0237(11) -0.0170(10) 0.0115(10) -0.0287(11)
C15 0.0442(13) 0.0370(12) 0.0251(11) -0.0097(9) -0.0006(10) -0.0173(11)
C16 0.0363(12) 0.0348(12) 0.0293(12) -0.0150(10) 0.0054(10) -0.0132(10)
C17 0.0452(15) 0.0612(17) 0.0420(15) -0.0274(13) -0.0024(12) 0.0012(13)
C18 0.0710(18) 0.0706(18) 0.0308(13) -0.0293(13) 0.0178(12) -0.0411(15)
C19 0.0490(16) 0.074(2) 0.0486(17) -0.0304(15) -0.0019(13) 0.0099(15)
C21 0.0317(11) 0.0291(10) 0.0300(12) -0.0143(9) 0.0093(9) -0.0162(9)
C22 0.0390(12) 0.0372(12) 0.0294(12) -0.0160(10) 0.0061(9) -0.0220(10)
C23 0.0405(12) 0.0351(12) 0.0250(11) -0.0119(9) 0.0102(9) -0.0209(10)
C24 0.0302(11) 0.0271(10) 0.0335(12) -0.0112(9) 0.0092(9) -0.0132(9)
C25 0.0420(13) 0.0502(14) 0.0342(13) -0.0084(11) -0.0009(11) -0.0289(12)
C26 0.0428(13) 0.0472(14) 0.0263(12) -0.0047(10) 0.0009(10) -0.0280(11)
C27 0.0402(13) 0.0445(14) 0.0426(14) -0.0102(11) 0.0098(11) -0.0272(11)
C28 0.056(2) 0.061(2) 0.060(2) -0.0232(18) 0.0156(17) -0.0458(19)
C29 0.061(2) 0.097(3) 0.057(2) -0.035(2) 0.030(2) -0.049(2)
C30 0.059(2) 0.041(2) 0.103(4) 0.012(2) 0.001(2) -0.0333(19)
C28' 0.062(10) 0.076(11) 0.082(12) -0.003(9) 0.006(8) -0.045(9)
C29' 0.095(12) 0.087(12) 0.058(9) -0.019(8) 0.027(8) -0.067(10)
C30' 0.121(14) 0.070(10) 0.104(14) -0.040(9) 0.052(11) -0.075(10)

loop_
_atom_type_symbol
_atom_type_description
_atom_type_scat_dispersion_real
_atom_type_scat_dispersion_imag
_atom_type_scat_source
C C 0.0033 0.0016 'International Tables Vol C Tables 4.2.6.8 and 6.1.1.4'
H H 0.0000 0.0000 'International Tables Vol C Tables 4.2.6.8 and 6.1.1.4'
B B 0.0013 0.0007 'International Tables Vol C Tables 4.2.6.8 and 6.1.1.4'
O O 0.0106 0.0060 'International Tables Vol C Tables 4.2.6.8 and 6.1.1.4'

loop_
_geom_angle_atom_site_label_1
_geom_angle_atom_site_label_2
_geom_angle_atom_site_label_3
_geom_angle
_geom_angle_site_symmetry_1
_geom_angle_site_symmetry_3
_geom_angle_publ_flag
O1 B1 C5 117.33(18) . . ?
O1 B1 C11 118.03(17) . . ?
C5 B1 C11 124.64(18) . . ?
B1 O1 C1 122.89(16) . . ?
C5 C4 C3 121.46(18) 2_556 . ?
C5 C4 H4 119.3 2_556 . ?
C3 C4 H4 119.3 . . ?
C4 C5 C3 118.96(17) 2_556 . ?
C4 C5 B1 123.57(18) 2_556 . ?
C3 C5 B1 117.47(18) . . ?
C4 C3 C5 119.58(18) . . ?
C4 C3 C2 121.97(18) . . ?
C5 C3 C2 118.45(18) . . ?
C1 C2 C3 122.77(19) . . ?
C1 C2 H2 118.6 . . ?
C3 C2 H2 118.6 . . ?
C2 C1 O1 121.07(18) . . ?
C2 C1 C21 125.93(19) . . ?
O1 C1 C21 113.00(16) . . ?
C12 C11 C16 118.38(18) . . ?
C12 C11 B1 120.97(18) . . ?
C16 C11 B1 120.62(18) . . ?
C13 C12 C11 119.9(2) . . ?
C13 C12 C17 119.3(2) . . ?
C11 C12 C17 120.72(19) . . ?
C14 C13 C12 121.9(2) . . ?
C14 C13 H13 119.0 . . ?
C12 C13 H13 119.0 . . ?
C13 C14 C15 117.76(19) . . ?
C13 C14 C18 121.0(2) . . ?
C15 C14 C18 121.2(2) . . ?
C16 C15 C14 121.9(2) . . ?
C16 C15 H15 119.0 . . ?
C14 C15 H15 119.0 . . ?
C15 C16 C11 120.1(2) . . ?
C15 C16 C19 120.0(2) . . ?
C11 C16 C19 119.9(2) . . ?
C12 C17 H17A 109.5 . . ?
C12 C17 H17B 109.5 . . ?
H17A C17 H17B 109.5 . . ?
C12 C17 H17C 109.5 . . ?
H17A C17 H17C 109.5 . . ?
H17B C17 H17C 109.5 . . ?
C14 C18 H18A 109.5 . . ?
C14 C18 H18B 109.5 . . ?
H18A C18 H18B 109.5 . . ?
C14 C18 H18C 109.5 . . ?
H18A C18 H18C 109.5 . . ?
H18B C18 H18C 109.5 . . ?
C16 C19 H19A 109.5 . . ?
C16 C19 H19B 109.5 . . ?
H19A C19 H19B 109.5 . . ?
C16 C19 H19C 109.5 . . ?
H19A C19 H19C 109.5 . . ?
H19B C19 H19C 109.5 . . ?
C26 C21 C22 117.56(19) . . ?
C26 C21 C1 121.25(19) . . ?
C22 C21 C1 121.20(18) . . ?
C23 C22 C21 120.98(19) . . ?
C23 C22 H22 119.5 . . ?
C21 C22 H22 119.5 . . ?
C22 C23 C24 121.7(2) . . ?
C22 C23 H23 119.1 . . ?
C24 C23 H23 119.1 . . ?
C25 C24 C23 116.72(19) . . ?
C25 C24 C27 122.24(19) . . ?
C23 C24 C27 121.03(19) . . ?
C26 C25 C24 122.0(2) . . ?
C26 C25 H25 119.0 . . ?
C24 C25 H25 119.0 . . ?
C25 C26 C21 121.0(2) . . ?
C25 C26 H26 119.5 . . ?
C21 C26 H26 119.5 . . ?
C28' C27 C24 112.7(7) . . ?
C30 C27 C24 109.7(2) . . ?
C30 C27 C28 109.7(3) . . ?
C24 C27 C28 112.5(2) . . ?
C28' C27 C29' 112.2(12) . . ?
C24 C27 C29' 113.3(6) . . ?
C30 C27 C29 111.0(3) . . ?
C24 C27 C29 107.8(2) . . ?
C28 C27 C29 106.1(3) . . ?
C28' C27 C30' 112.3(13) . . ?
C24 C27 C30' 102.7(6) . . ?
C29' C27 C30' 102.9(12) . . ?
C27 C28 H28A 109.5 . . ?
C27 C28 H28B 109.5 . . ?
H28A C28 H28B 109.5 . . ?
C27 C28 H28C 109.5 . . ?
H28A C28 H28C 109.5 . . ?
H28B C28 H28C 109.5 . . ?
C27 C29 H29A 109.5 . . ?
C27 C29 H29B 109.5 . . ?
H29A C29 H29B 109.5 . . ?
C27 C29 H29C 109.5 . . ?
H29A C29 H29C 109.5 . . ?
H29B C29 H29C 109.5 . . ?
C27 C30 H30A 109.5 . . ?
C27 C30 H30B 109.5 . . ?
H30A C30 H30B 109.5 . . ?
C27 C30 H30C 109.5 . . ?
H30A C30 H30C 109.5 . . ?
H30B C30 H30C 109.5 . . ?
C27 C28' H28D 109.5 . . ?
C27 C28' H28E 109.5 . . ?
H28D C28' H28E 109.5 . . ?
C27 C28' H28F 109.5 . . ?
H28D C28' H28F 109.5 . . ?
H28E C28' H28F 109.5 . . ?
C27 C29' H29D 109.5 . . ?
C27 C29' H29E 109.5 . . ?
H29D C29' H29E 109.5 . . ?
C27 C29' H29F 109.5 . . ?
H29D C29' H29F 109.5 . . ?
H29E C29' H29F 109.5 . . ?
C27 C30' H30D 109.5 . . ?
C27 C30' H30E 109.5 . . ?
H30D C30' H30E 109.5 . . ?
C27 C30' H30F 109.5 . . ?
H30D C30' H30F 109.5 . . ?
H30E C30' H30F 109.5 . . ?

loop_
_geom_bond_atom_site_label_1
_geom_bond_atom_site_label_2
_geom_bond_distance
_geom_bond_site_symmetry_2
_geom_bond_publ_flag
B1 O1 1.374(3) . ?
B1 C5 1.549(3) . ?
B1 C11 1.569(3) . ?
O1 C1 1.381(2) . ?
C4 C5 1.390(3) 2_556 ?
C4 C3 1.397(3) . ?
C4 H4 0.9500 . ?
C5 C3 1.416(3) . ?
C3 C2 1.441(3) . ?
C2 C1 1.340(3) . ?
C2 H2 0.9500 . ?
C1 C21 1.467(3) . ?
C11 C12 1.399(3) . ?
C11 C16 1.400(3) . ?
C12 C13 1.390(3) . ?
C12 C17 1.503(3) . ?
C13 C14 1.379(3) . ?
C13 H13 0.9500 . ?
C14 C15 1.385(3) . ?
C14 C18 1.507(3) . ?
C15 C16 1.384(3) . ?
C15 H15 0.9500 . ?
C16 C19 1.510(3) . ?
C17 H17A 0.9800 . ?
C17 H17B 0.9800 . ?
C17 H17C 0.9800 . ?
C18 H18A 0.9800 . ?
C18 H18B 0.9800 . ?
C18 H18C 0.9800 . ?
C19 H19A 0.9800 . ?
C19 H19B 0.9800 . ?
C19 H19C 0.9800 . ?
C21 C26 1.387(3) . ?
C21 C22 1.393(3) . ?
C22 C23 1.381(3) . ?
C22 H22 0.9500 . ?
C23 C24 1.395(3) . ?
C23 H23 0.9500 . ?
C24 C25 1.385(3) . ?
C24 C27 1.532(3) . ?
C25 C26 1.382(3) . ?
C25 H25 0.9500 . ?
C26 H26 0.9500 . ?
C27 C28' 1.390(17) . ?
C27 C30 1.497(4) . ?
C27 C28 1.545(4) . ?
C27 C29' 1.555(16) . ?
C27 C29 1.558(4) . ?
C27 C30' 1.669(19) . ?
C28 H28A 0.9800 . ?
C28 H28B 0.9800 . ?
C28 H28C 0.9800 . ?
C29 H29A 0.9800 . ?
C29 H29B 0.9800 . ?
C29 H29C 0.9800 . ?
C30 H30A 0.9800 . ?
C30 H30B 0.9800 . ?
C30 H30C 0.9800 . ?
C28' H28D 0.9800 . ?
C28' H28E 0.9800 . ?
C28' H28F 0.9800 . ?
C29' H29D 0.9800 . ?
C29' H29E 0.9800 . ?
C29' H29F 0.9800 . ?
C30' H30D 0.9800 . ?
C30' H30E 0.9800 . ?
C30' H30F 0.9800 . ?

loop_
_geom_torsion_atom_site_label_1
_geom_torsion_atom_site_label_2
_geom_torsion_atom_site_label_3
_geom_torsion_atom_site_label_4
_geom_torsion
_geom_torsion_site_symmetry_1
_geom_torsion_site_symmetry_2
_geom_torsion_site_symmetry_3
_geom_torsion_site_symmetry_4
_geom_torsion_publ_flag
C5 B1 O1 C1 1.4(3) . . . . ?
C11 B1 O1 C1 -178.93(18) . . . . ?
O1 B1 C5 C4 179.5(2) . . . 2_556 ?
C11 B1 C5 C4 -0.2(3) . . . 2_556 ?
O1 B1 C5 C3 -0.1(3) . . . . ?
C11 B1 C5 C3 -179.8(2) . . . . ?
C5 C4 C3 C5 -0.2(3) 2_556 . . . ?
C5 C4 C3 C2 -179.84(19) 2_556 . . . ?
C4 C5 C3 C4 0.2(3) 2_556 . . . ?
B1 C5 C3 C4 179.86(19) . . . . ?
C4 C5 C3 C2 179.85(19) 2_556 . . . ?
B1 C5 C3 C2 -0.5(3) . . . . ?
C4 C3 C2 C1 179.6(2) . . . . ?
C5 C3 C2 C1 0.0(3) . . . . ?
C3 C2 C1 O1 1.2(3) . . . . ?
C3 C2 C1 C21 -179.0(2) . . . . ?
B1 O1 C1 C2 -1.9(3) . . . . ?
B1 O1 C1 C21 178.28(18) . . . . ?
O1 B1 C11 C12 105.8(2) . . . . ?
C5 B1 C11 C12 -74.5(3) . . . . ?
O1 B1 C11 C16 -76.1(3) . . . . ?
C5 B1 C11 C16 103.6(2) . . . . ?
C16 C11 C12 C13 -0.4(3) . . . . ?
B1 C11 C12 C13 177.8(2) . . . . ?
C16 C11 C12 C17 179.2(2) . . . . ?
B1 C11 C12 C17 -2.7(3) . . . . ?
C11 C12 C13 C14 -0.5(3) . . . . ?
C17 C12 C13 C14 180.0(2) . . . . ?
C12 C13 C14 C15 0.7(3) . . . . ?
C12 C13 C14 C18 -179.3(2) . . . . ?
C13 C14 C15 C16 -0.2(3) . . . . ?
C18 C14 C15 C16 179.8(2) . . . . ?
C14 C15 C16 C11 -0.6(3) . . . . ?
C14 C15 C16 C19 178.1(2) . . . . ?
C12 C11 C16 C15 0.9(3) . . . . ?
B1 C11 C16 C15 -177.23(19) . . . . ?
C12 C11 C16 C19 -177.8(2) . . . . ?
B1 C11 C16 C19 4.0(3) . . . . ?
C2 C1 C21 C26 -152.0(2) . . . . ?
O1 C1 C21 C26 27.8(3) . . . . ?
C2 C1 C21 C22 28.2(3) . . . . ?
O1 C1 C21 C22 -152.03(19) . . . . ?
C26 C21 C22 C23 0.8(3) . . . . ?
C1 C21 C22 C23 -179.4(2) . . . . ?
C21 C22 C23 C24 -0.5(3) . . . . ?
C22 C23 C24 C25 0.2(3) . . . . ?
C22 C23 C24 C27 -178.2(2) . . . . ?
C23 C24 C25 C26 -0.2(4) . . . . ?
C27 C24 C25 C26 178.1(2) . . . . ?
C24 C25 C26 C21 0.6(4) . . . . ?
C22 C21 C26 C25 -0.8(3) . . . . ?
C1 C21 C26 C25 179.3(2) . . . . ?
C25 C24 C27 C28' 46.8(12) . . . . ?
C23 C24 C27 C28' -134.9(12) . . . . ?
C25 C24 C27 C30 -123.5(3) . . . . ?
C23 C24 C27 C30 54.8(4) . . . . ?
C25 C24 C27 C28 -1.1(4) . . . . ?
C23 C24 C27 C28 177.2(3) . . . . ?
C25 C24 C27 C29' 175.5(9) . . . . ?
C23 C24 C27 C29' -6.2(9) . . . . ?
C25 C24 C27 C29 115.5(3) . . . . ?
C23 C24 C27 C29 -66.2(3) . . . . ?
C25 C24 C27 C30' -74.3(10) . . . . ?
C23 C24 C27 C30' 104.0(10) . . . . ?
